data_3000583
loop_
_publ_author_name
Zugenmaier

_journal_name_full 'To be published in Crystals'
_chemical_formula_sum 'C38 H42 N2 O10'
_chemical_name_systematic
;
ethyl 5-((4'-nitro-[1,1' biphenyl]-4-yl)oxy)pentanoate 
(NO2-Bi-4-S-E) 
;
_space_group_name_Hall '-P 1'
_space_group_name_H-M_alt 'P -1'
_cell_angle_alpha 83.21(5)
_cell_angle_beta 86.70(4)
_cell_angle_gamma 88.59(4)
_cell_length_a 7.458(5)
_cell_length_b 10.646(8)
_cell_length_c 22.370(10)
_cell_measurement_temperature 293(2)
_cell_volume 1760.5(19)
_diffrn_ambient_temperature 293(2)
_diffrn_radiation_type MoK\a
_diffrn_radiation_wavelength 0.71073
_refine_ls_goodness_of_fit_ref 0.950
_refine_ls_R_factor_all 0.2067
_refine_ls_R_factor_gt 0.0689
_refine_ls_wR_factor_gt 0.1529
_refine_ls_wR_factor_ref 0.2029
_cod_database_code 3000583
_cod_hold_until_date 2025-06-21
_cod_depositor_requested_release_date 2025-06-21

loop_
_atom_site_label
_atom_site_fract_x
_atom_site_fract_y
_atom_site_fract_z
? ? ? ?
